data_4339355
loop_
_publ_author_name
'Garcia-Raso, Angel'
'Albert\'i, Francisca M'
'Fiol, Juan J.'
'Tasada, Andres'
'Barcel\'o-Oliver, Miquel'
'Molins, Elies'
'Escudero, Daniel'
'Frontera, Antonio'
'Qui\~nonero, David'
'Dey\`a, Pere M'

_publ_section_title
;
 Anion-pi interactions in bisadenine derivatives: a combined
 crystallographic and theoretical study.
;
_journal_issue 25
_journal_name_full 'Inorganic chemistry'
_journal_page_first 10724
_journal_page_last 10735
_journal_paper_doi 10.1021/ic701555n
_journal_volume 46
_journal_year 2007
_chemical_compound_source 'synthesis as described'
_chemical_formula_moiety 'C12 H14 Cl2 N10'
_chemical_formula_sum 'C12 H14 Cl2 N10'
_chemical_formula_weight 369.23
_chemical_name_systematic
;
 ?
;
_space_group_IT_number 14
_symmetry_cell_setting monoclinic
_symmetry_Int_Tables_number 14
_symmetry_space_group_name_Hall '-P 2ybc'
_symmetry_space_group_name_H-M 'P 1 21/c 1'
_atom_sites_solution_hydrogens geom
_atom_sites_solution_primary direct
_atom_sites_solution_secondary difmap
_audit_conform_dict_location ftp://ftp.iucr.org/pub/cif_core.dic
_audit_conform_dict_name cif_core.dic
_audit_conform_dict_version 2.3
_audit_creation_date 2006-06-12T12:01:16-00:00
_audit_creation_method 'WinGX routine CIF_UPDATE'
_cell_angle_alpha 90.020(10)
_cell_angle_beta 112.672(14)
_cell_angle_gamma 90.020(10)
_cell_formula_units_Z 4
_cell_length_a 7.8134(12)
_cell_length_b 25.3269(19)
_cell_length_c 8.4967(15)
_cell_measurement_reflns_used 25
_cell_measurement_temperature 293(2)
_cell_measurement_theta_max 36.3
_cell_measurement_theta_min 13.66
_cell_measurement_wavelength 0.71073
_cell_volume 1551.5(4)
_computing_cell_refinement 'CAD4 Express (Enraf Nonius, 1994)'
_computing_data_collection 'CAD4 Express (Enraf Nonius, 1994)'
_computing_data_reduction 'XCAD4 (Harms & Wocadlo, 1995)'
_computing_molecular_graphics 'Ortep-3 for Windows (Farrugia, 1997)'
_computing_publication_material 'WinGX publication routines (Farrugia, 1999)'
_computing_structure_refinement 'SHELXL-97 (Sheldrick, 1997)'
_computing_structure_solution 'SHELXS-86 (Sheldrick, 1986)'
_diffrn_ambient_temperature 293(2)
_diffrn_detector 'scintillation LiI'
_diffrn_detector_dtime 1.195
_diffrn_measured_fraction_theta_full 1
_diffrn_measured_fraction_theta_max 1
_diffrn_measurement_device '\k-geometry diffractometer'
_diffrn_measurement_device_type 'Enraf Nonius CAD4'
_diffrn_measurement_method 'non-profiled omega scans'
_diffrn_orient_matrix_type
;
  x-axis points to radiation source
  the matrix is specified in reciprocal space
;
_diffrn_orient_matrix_UB_11 0.032877
_diffrn_orient_matrix_UB_12 -0.037943
_diffrn_orient_matrix_UB_13 -0.00498
_diffrn_orient_matrix_UB_21 0.104788
_diffrn_orient_matrix_UB_22 0.010806
_diffrn_orient_matrix_UB_23 -0.032979
_diffrn_orient_matrix_UB_31 0.084906
_diffrn_orient_matrix_UB_32 0.001377
_diffrn_orient_matrix_UB_33 0.123144
_diffrn_radiation_monochromator graphite
_diffrn_radiation_probe x-ray
_diffrn_radiation_type MoK\a
_diffrn_radiation_wavelength 0.71073
_diffrn_reflns_av_R_equivalents 0
_diffrn_reflns_av_unetI/netI 0.0447
_diffrn_reflns_limit_h_max 8
_diffrn_reflns_limit_h_min -9
_diffrn_reflns_limit_k_max 30
_diffrn_reflns_limit_k_min 0
_diffrn_reflns_limit_l_max 10
_diffrn_reflns_limit_l_min 0
_diffrn_reflns_number 2722
_diffrn_reflns_theta_full 24.97
_diffrn_reflns_theta_max 24.97
_diffrn_reflns_theta_min 1.61
_diffrn_source 'Enraf Nonius FR590'
_diffrn_standards_decay_% 0
_diffrn_standards_interval_time 60
_diffrn_standards_number 3
_exptl_absorpt_coefficient_mu 0.438
_exptl_absorpt_correction_T_max 0.9121
_exptl_absorpt_correction_T_min 0.643
_exptl_absorpt_correction_type refdelf
_exptl_absorpt_process_details
;
        Walker, N. & Stuart, D (1983) Acta. Cryst. A39, 158-166
;
_exptl_crystal_colour orange
_exptl_crystal_density_diffrn 1.581
_exptl_crystal_density_method 'not measured'
_exptl_crystal_description prism
_exptl_crystal_F_000 760
_exptl_crystal_size_max 0.36
_exptl_crystal_size_mid 0.23
_exptl_crystal_size_min 0.21
_refine_diff_density_max 0.228
_refine_diff_density_min -0.233
_refine_diff_density_rms 0.057
_refine_ls_extinction_method none
_refine_ls_goodness_of_fit_ref 1.058
_refine_ls_hydrogen_treatment mixed
_refine_ls_matrix_type full
_refine_ls_number_parameters 273
_refine_ls_number_reflns 2722
_refine_ls_number_restraints 0
_refine_ls_restrained_S_all 1.058
_refine_ls_R_factor_all 0.0787
_refine_ls_R_factor_gt 0.0446
_refine_ls_shift/su_max 0
_refine_ls_shift/su_mean 0
_refine_ls_structure_factor_coef Fsqd
_refine_ls_weighting_details 'calc w=1/[\s^2^(Fo^2^)+(0.0740P)^2^+0.0000P] where P=(Fo^2^+2Fc^2^)/3'
_refine_ls_weighting_scheme calc
_refine_ls_wR_factor_gt 0.1178
_refine_ls_wR_factor_ref 0.128
_reflns_number_gt 1915
_reflns_number_total 2722
_reflns_threshold_expression >2sigma(I)
_cod_data_source_file ic701555n-file003.cif
_cod_data_source_block pm104
_cod_original_sg_symbol_H-M 'P 21/c'
_cod_database_code 4339355

loop_
_symmetry_equiv_pos_as_xyz
'x, y, z'
'-x, y+1/2, -z+1/2'
'-x, -y, -z'
'x, -y-1/2, z-1/2'

loop_
_atom_site_label
_atom_site_type_symbol
_atom_site_fract_x
_atom_site_fract_y
_atom_site_fract_z
_atom_site_U_iso_or_equiv
_atom_site_adp_type
_atom_site_occupancy
_atom_site_symmetry_multiplicity
_atom_site_calc_flag
C2 C -1.2402(4) 0.05124(12) -0.5114(4) 0.0412(8) Uani 1 1 d
C2' C -0.1916(4) 0.18751(12) 0.4325(4) 0.0401(8) Uani 1 1 d
C4 C -1.1815(4) -0.03384(11) -0.4106(4) 0.0380(7) Uani 1 1 d
C4' C -0.2701(4) 0.27377(11) 0.3531(4) 0.0343(7) Uani 1 1 d
C5' C -0.4154(4) 0.25581(11) 0.2111(4) 0.0313(7) Uani 1 1 d
C5 C -1.0283(4) -0.01573(11) -0.2771(4) 0.0337(7) Uani 1 1 d
C6 C -0.9838(4) 0.03834(11) -0.2630(4) 0.0334(7) Uani 1 1 d
C6' C -0.4470(4) 0.20105(11) 0.1830(4) 0.0327(7) Uani 1 1 d
C8 C -1.0644(5) -0.10070(14) -0.2618(5) 0.0482(9) Uani 1 1 d
C8' C -0.4027(5) 0.34179(13) 0.2213(4) 0.0432(8) Uani 1 1 d
C10' C -0.6214(4) 0.12441(12) 0.0316(4) 0.0387(8) Uani 1 1 d
C10 C -0.7946(5) 0.11515(12) -0.1262(4) 0.0415(8) Uani 1 1 d
N1' N -0.3282(3) 0.16777(9) 0.3003(3) 0.0397(6) Uani 1 1 d
N1 N -1.0963(3) 0.07100(9) -0.3872(3) 0.0389(6) Uani 1 1 d
N3' N -0.1558(4) 0.23854(10) 0.4663(3) 0.0398(7) Uani 1 1 d
N3 N -1.2897(3) 0.00020(11) -0.5308(3) 0.0414(6) Uani 1 1 d
N6 N -0.8381(4) 0.05890(10) -0.1388(4) 0.0410(7) Uani 1 1 d
N6' N -0.5839(4) 0.18060(10) 0.0509(3) 0.0364(6) Uani 1 1 d
N7' N -0.5004(4) 0.30110(10) 0.1277(4) 0.0392(7) Uani 1 1 d
N7 N -0.9538(4) -0.06025(10) -0.1808(4) 0.0412(7) Uani 1 1 d
N9' N -0.2597(4) 0.32737(10) 0.3607(3) 0.0423(7) Uani 1 1 d
N9 N -1.2066(4) -0.08700(10) -0.4031(3) 0.0455(7) Uani 1 1 d
Cl1 Cl -0.62267(11) -0.02619(3) 0.14913(10) 0.0458(3) Uani 1 1 d
Cl2 Cl -0.82813(11) 0.26664(3) -0.20961(10) 0.0463(3) Uani 1 1 d
H2' H -0.110(4) 0.1637(12) 0.509(4) 0.039(8) Uiso 1 1 d
H2 H -1.322(4) 0.0719(10) -0.604(4) 0.027(7) Uiso 1 1 d
H3' H -0.048(5) 0.2499(15) 0.559(5) 0.068(12) Uiso 1 1 d
H3 H -1.395(6) -0.0137(15) -0.630(6) 0.083(13) Uiso 1 1 d
H6 H -0.781(5) 0.0395(15) -0.072(5) 0.068(14) Uiso 1 1 d
H6' H -0.662(4) 0.1990(11) -0.016(4) 0.029(8) Uiso 1 1 d
H7' H -0.593(5) 0.2997(14) 0.033(5) 0.066(12) Uiso 1 1 d
H7 H -0.867(5) -0.0605(13) -0.079(5) 0.054(11) Uiso 1 1 d
H8' H -0.437(4) 0.3740(11) 0.188(4) 0.031(8) Uiso 1 1 d
H8 H -1.037(5) -0.1327(15) -0.209(5) 0.080(13) Uiso 1 1 d
H10A H -0.765(5) 0.1269(13) -0.231(5) 0.064(11) Uiso 1 1 d
H10B H -0.905(5) 0.1337(13) -0.118(4) 0.065(11) Uiso 1 1 d
H10C H -0.516(4) 0.1062(12) 0.021(4) 0.045(9) Uiso 1 1 d
H10D H -0.638(5) 0.1101(14) 0.129(5) 0.066(12) Uiso 1 1 d

loop_
_atom_site_aniso_label
_atom_site_aniso_U_11
_atom_site_aniso_U_22
_atom_site_aniso_U_33
_atom_site_aniso_U_23
_atom_site_aniso_U_13
_atom_site_aniso_U_12
C2 0.0380(18) 0.0359(18) 0.0386(19) 0.0034(15) 0.0027(16) 0.0018(14)
C2' 0.0360(17) 0.0349(18) 0.0378(18) 0.0025(15) 0.0012(15) 0.0019(14)
C4 0.0374(17) 0.0348(17) 0.0352(17) -0.0040(14) 0.0066(14) -0.0040(14)
C4' 0.0280(15) 0.0339(16) 0.0366(17) -0.0045(13) 0.0075(13) -0.0071(13)
C5' 0.0266(15) 0.0274(15) 0.0351(16) 0.0000(12) 0.0067(13) -0.0025(12)
C5 0.0305(15) 0.0298(16) 0.0355(17) -0.0015(13) 0.0068(13) 0.0002(12)
C6 0.0307(15) 0.0302(15) 0.0336(16) -0.0042(13) 0.0062(13) -0.0003(13)
C6' 0.0309(15) 0.0311(15) 0.0317(16) -0.0035(13) 0.0073(13) -0.0026(13)
C8 0.054(2) 0.0314(18) 0.050(2) -0.0003(16) 0.0094(18) -0.0051(16)
C8' 0.0454(19) 0.0287(18) 0.046(2) 0.0015(15) 0.0064(16) -0.0023(15)
C10' 0.0344(17) 0.0279(16) 0.0433(19) -0.0039(15) 0.0034(15) -0.0011(14)
C10 0.0372(18) 0.0291(16) 0.0440(19) -0.0020(15) -0.0001(15) -0.0048(14)
N1' 0.0393(14) 0.0321(14) 0.0363(14) 0.0018(11) 0.0020(12) 0.0009(11)
N1 0.0367(14) 0.0296(14) 0.0398(14) 0.0020(12) 0.0032(12) -0.0002(11)
N3' 0.0353(14) 0.0368(16) 0.0343(15) -0.0018(12) -0.0009(12) -0.0039(12)
N3 0.0340(14) 0.0447(16) 0.0350(14) -0.0040(13) 0.0016(12) -0.0065(13)
N6 0.0386(15) 0.0253(13) 0.0408(16) 0.0016(12) -0.0049(13) 0.0003(12)
N6' 0.0304(14) 0.0266(14) 0.0372(15) -0.0015(11) -0.0034(12) 0.0029(11)
N7' 0.0349(15) 0.0314(14) 0.0387(16) -0.0014(12) 0.0002(13) -0.0031(12)
N7 0.0387(15) 0.0339(15) 0.0380(16) -0.0013(12) 0.0003(13) -0.0001(12)
N9' 0.0412(15) 0.0321(14) 0.0439(16) -0.0046(12) 0.0059(13) -0.0082(12)
N9 0.0476(16) 0.0328(14) 0.0458(16) -0.0046(12) 0.0067(14) -0.0101(12)
Cl1 0.0426(5) 0.0415(5) 0.0376(5) 0.0004(4) -0.0018(4) -0.0012(4)
Cl2 0.0403(5) 0.0414(5) 0.0394(5) -0.0012(4) -0.0042(4) 0.0014(4)

loop_
_atom_type_symbol
_atom_type_description
_atom_type_scat_dispersion_real
_atom_type_scat_dispersion_imag
_atom_type_scat_source
C C 0.0033 0.0016 'International Tables Vol C Tables 4.2.6.8 and 6.1.1.4'
H H 0 0 'International Tables Vol C Tables 4.2.6.8 and 6.1.1.4'
N N 0.0061 0.0033 'International Tables Vol C Tables 4.2.6.8 and 6.1.1.4'
Cl Cl 0.1484 0.1585 'International Tables Vol C Tables 4.2.6.8 and 6.1.1.4'

loop_
_geom_angle_atom_site_label_1
_geom_angle_atom_site_label_2
_geom_angle_atom_site_label_3
_geom_angle
N1 C2 N3 125.8(3)
N1 C2 H2 123.3(17)
N3 C2 H2 110.9(16)
N1' C2' N3' 126.0(3)
N1' C2' H2' 117.5(19)
N3' C2' H2' 116.5(19)
N3 C4 N9 127.1(3)
N3 C4 C5 120.2(3)
N9 C4 C5 112.7(3)
N9' C4' N3' 127.6(3)
N9' C4' C5' 112.6(3)
N3' C4' C5' 119.8(3)
C4' C5' N7' 104.3(2)
C4' C5' C6' 120.2(3)
N7' C5' C6' 135.4(3)
C4 C5 N7 104.5(2)
C4 C5 C6 120.3(3)
N7 C5 C6 135.2(3)
N6 C6 N1 118.6(3)
N6 C6 C5 124.0(3)
N1 C6 C5 117.4(3)
N6' C6' N1' 118.7(3)
N6' C6' C5' 124.0(3)
N1' C6' C5' 117.3(3)
N9 C8 N7 114.3(3)
N9 C8 H8 129(3)
N7 C8 H8 116(3)
N9' C8' N7' 114.0(3)
N9' C8' H8' 126.5(19)
N7' C8' H8' 119.5(19)
N6' C10' C10 109.0(3)
N6' C10' H10C 109.5(18)
C10 C10' H10C 110.2(18)
N6' C10' H10D 111(2)
C10 C10' H10D 110(2)
H10C C10' H10D 107(3)
N6 C10 C10' 108.7(3)
N6 C10 H10A 109.7(19)
C10' C10 H10A 107.1(19)
N6 C10 H10B 106.2(19)
C10' C10 H10B 111(2)
H10A C10 H10B 114(3)
C2' N1' C6' 119.4(3)
C2 N1 C6 119.3(3)
C2' N3' C4' 117.3(3)
C2' N3' H3' 121(2)
C4' N3' H3' 121(2)
C2 N3 C4 117.0(3)
C2 N3 H3 124(2)
C4 N3 H3 119(2)
C6 N6 C10 123.1(3)
C6 N6 H6 115(3)
C10 N6 H6 122(3)
C6' N6' C10' 122.9(3)
C6' N6' H6' 121(2)
C10' N6' H6' 115(2)
C8' N7' C5' 106.4(3)
C8' N7' H7' 132(2)
C5' N7' H7' 121(2)
C8 N7 C5 106.1(3)
C8 N7 H7 127(2)
C5 N7 H7 126(2)
C8' N9' C4' 102.6(2)
C8 N9 C4 102.4(3)

loop_
_geom_bond_atom_site_label_1
_geom_bond_atom_site_label_2
_geom_bond_distance
C2 N1 1.309(4)
C2 N3 1.341(4)
C2 H2 0.96(3)
C2' N1' 1.314(4)
C2' N3' 1.330(4)
C2' H2' 0.93(3)
C4 N3 1.355(4)
C4 N9 1.365(4)
C4 C5 1.372(4)
C4' N9' 1.360(4)
C4' N3' 1.363(4)
C4' C5' 1.377(4)
C5' N7' 1.377(4)
C5' C6' 1.413(4)
C5 N7 1.383(4)
C5 C6 1.407(4)
C6 N6 1.324(4)
C6 N1 1.362(4)
C6' N6' 1.321(4)
C6' N1' 1.361(4)
C8 N9 1.330(4)
C8 N7 1.346(4)
C8 H8 0.91(4)
C8' N9' 1.328(4)
C8' N7' 1.345(4)
C8' H8' 0.87(3)
C10' N6' 1.449(4)
C10' C10 1.511(4)
C10' H10C 0.98(3)
C10' H10D 0.95(4)
C10 N6 1.459(4)
C10 H10A 1.05(4)
C10 H10B 1.01(3)
N3' H3' 0.95(4)
N3 H3 0.99(4)
N6 H6 0.75(4)
N6' H6' 0.81(3)
N7' H7' 0.85(4)
N7 H7 0.87(4)

loop_
_geom_torsion_atom_site_label_1
_geom_torsion_atom_site_label_2
_geom_torsion_atom_site_label_3
_geom_torsion_atom_site_label_4
_geom_torsion
N9' C4' C5' N7' -0.6(4)
N3' C4' C5' N7' 179.6(3)
N9' C4' C5' C6' -179.9(3)
N3' C4' C5' C6' 0.3(5)
N3 C4 C5 N7 179.4(3)
N9 C4 C5 N7 0.0(4)
N3 C4 C5 C6 0.7(5)
N9 C4 C5 C6 -178.8(3)
C4 C5 C6 N6 -179.6(3)
N7 C5 C6 N6 2.1(6)
C4 C5 C6 N1 -0.9(5)
N7 C5 C6 N1 -179.2(3)
C4' C5' C6' N6' 179.5(3)
N7' C5' C6' N6' 0.5(6)
C4' C5' C6' N1' -0.4(4)
N7' C5' C6' N1' -179.4(3)
N6' C10' C10 N6 -176.4(3)
N3' C2' N1' C6' 0.5(5)
N6' C6' N1' C2' -179.9(3)
C5' C6' N1' C2' 0.0(4)
N3 C2 N1 C6 -0.5(5)
N6 C6 N1 C2 179.6(3)
C5 C6 N1 C2 0.8(5)
N1' C2' N3' C4' -0.5(5)
N9' C4' N3' C2' -179.6(3)
C5' C4' N3' C2' 0.1(5)
N1 C2 N3 C4 0.2(5)
N9 C4 N3 C2 179.1(3)
C5 C4 N3 C2 -0.3(5)
N1 C6 N6 C10 1.5(5)
C5 C6 N6 C10 -179.8(3)
C10' C10 N6 C6 179.2(3)
N1' C6' N6' C10' 4.6(5)
C5' C6' N6' C10' -175.3(3)
C10 C10' N6' C6' 176.0(3)
N9' C8' N7' C5' -0.2(4)
C4' C5' N7' C8' 0.5(3)
C6' C5' N7' C8' 179.6(4)
N9 C8 N7 C5 -0.3(4)
C4 C5 N7 C8 0.2(4)
C6 C5 N7 C8 178.6(4)
N7' C8' N9' C4' -0.2(4)
N3' C4' N9' C8' -179.7(3)
C5' C4' N9' C8' 0.5(4)
N7 C8 N9 C4 0.3(4)
N3 C4 N9 C8 -179.5(3)
C5 C4 N9 C8 -0.1(4)
